data_7236235
loop_
_publ_author_name
'Datta, Amitabha'
'Das, Kuheli'
'Mane, Sandeep B.'
'Mendiratta, Shruti'
'El Fallah, Mohamed Salah'
'Garribba, Eugenio'
'Bauz\'a, Antonio'
'Frontera, Antonio'
'Hung, Chen-Hsiung'
'Sinha, Chittaranjan'

_publ_section_title
;
 A rare doubly nitrato and phenoxido bridged trimetallic CuII complex:
 EPR, antiferromagnetic coupling and theoretical rationalization
;
_journal_issue 60
_journal_name_full 'RSC Advances'
_journal_page_first 54856
_journal_paper_doi 10.1039/C6RA10674A
_journal_volume 6
_journal_year 2016
_chemical_formula_moiety ' 'C34 H32 Cu3 N6 O10'
_chemical_formula_sum 'C34 H32 Cu3 N6 O10'
_chemical_formula_weight 875.27
_space_group_crystal_system monoclinic
_space_group_IT_number 14
_space_group_name_Hall '-P 2ybc'
_space_group_name_H-M_alt 'P 1 21/c 1'
_atom_sites_solution_hydrogens geom
_audit_creation_method SHELXL-2014/7
_audit_update_record
;
2016-04-18 deposited with the CCDC.
2016-05-31 downloaded from the CCDC.
;
_cell_angle_alpha 90
_cell_angle_beta 101.034(2)
_cell_angle_gamma 90
_cell_formula_units_Z 2
_cell_length_a 8.8854(4)
_cell_length_b 11.6472(5)
_cell_length_c 16.0930(6)
_cell_measurement_reflns_used 457
_cell_measurement_temperature 100(2)
_cell_measurement_theta_max 27.103
_cell_measurement_theta_min 2.173
_cell_volume 1634.68(12)
_computing_cell_refinement 'Bruker APEX-II (2008)'
_computing_data_collection 'Bruker APEX-II (2008)'
_computing_data_reduction 'Bruker SAINT (2008)'
_computing_molecular_graphics 'Mercury CSD 3.6'
_computing_publication_material 'SHELXL and WINGX (Farrugia, J. App. Cryst.2012, 45, 849-854'
_computing_structure_refinement 'SHELXL-2014/7 (Sheldrick, 2014)'
_computing_structure_solution 'SHELXS-97 (Sheldrick 2008)'
_diffrn_ambient_temperature 100(2)
_diffrn_measured_fraction_theta_full 1.000
_diffrn_measured_fraction_theta_max 1.000
_diffrn_measurement_device_type 'Bruker APEX-II CCD'
_diffrn_measurement_method '\f and \w scans'
_diffrn_radiation_monochromator graphite
_diffrn_radiation_type MoK\a
_diffrn_radiation_wavelength 0.71073
_diffrn_reflns_av_R_equivalents 0.0963
_diffrn_reflns_av_unetI/netI 0.0395
_diffrn_reflns_Laue_measured_fraction_full 1.000
_diffrn_reflns_Laue_measured_fraction_max 1.000
_diffrn_reflns_limit_h_max 11
_diffrn_reflns_limit_h_min -11
_diffrn_reflns_limit_k_max 14
_diffrn_reflns_limit_k_min -14
_diffrn_reflns_limit_l_max 20
_diffrn_reflns_limit_l_min -20
_diffrn_reflns_number 56645
_diffrn_reflns_point_group_measured_fraction_full 1.000
_diffrn_reflns_point_group_measured_fraction_max 1.000
_diffrn_reflns_theta_full 25.242
_diffrn_reflns_theta_max 27.103
_diffrn_reflns_theta_min 2.173
_diffrn_source 'fine-focus sealed tube'
_exptl_absorpt_coefficient_mu 2.006
_exptl_absorpt_correction_T_max 0.9705
_exptl_absorpt_correction_T_min 0.8871
_exptl_absorpt_correction_type multi-scan
_exptl_absorpt_process_details 'Bruker SADABS, 1996'
_exptl_crystal_colour brown
_exptl_crystal_density_diffrn 1.778
_exptl_crystal_density_method 'not measured'
_exptl_crystal_description prismatic
_exptl_crystal_F_000 890
_exptl_crystal_size_max 0.140
_exptl_crystal_size_mid 0.060
_exptl_crystal_size_min 0.040
_refine_diff_density_max 0.393
_refine_diff_density_min -0.418
_refine_diff_density_rms 0.088
_refine_ls_extinction_coef 0.0006(2)
_refine_ls_extinction_expression Fc^*^=kFc[1+0.001xFc^2^\l^3^/sin(2\q)]^-1/4^
_refine_ls_extinction_method 'SHELXL-2014/7 (Sheldrick 2014'
_refine_ls_goodness_of_fit_ref 1.002
_refine_ls_hydrogen_treatment constr
_refine_ls_matrix_type full
_refine_ls_number_parameters 242
_refine_ls_number_reflns 3619
_refine_ls_number_restraints 0
_refine_ls_restrained_S_all 1.002
_refine_ls_R_factor_all 0.0435
_refine_ls_R_factor_gt 0.0309
_refine_ls_shift/su_max 0.001
_refine_ls_shift/su_mean 0.000
_refine_ls_structure_factor_coef Fsqd
_refine_ls_weighting_details 'w=1/[\s^2^(Fo^2^)+(0.0275P)^2^+2.0803P] where P=(Fo^2^+2Fc^2^)/3'
_refine_ls_weighting_scheme calc
_refine_ls_wR_factor_gt 0.0669
_refine_ls_wR_factor_ref 0.0726
_reflns_Friedel_coverage 0.000
_reflns_number_gt 2990
_reflns_number_total 3619
_reflns_threshold_expression 'I > 2\s(I)'
_cod_data_source_file c6ra10674a2.cif
_cod_data_source_block shelx
_cod_original_sg_symbol_H-M 'P 21/c'
_cod_database_code 7236235
_shelx_shelxl_version_number 2014/7
_shelx_space_group_comment
;
The symmetry employed for this shelxl refinement is uniquely defined
by the following loop, which should always be used as a source of
symmetry information in preference to the above space-group names.
They are only intended as comments.
;

loop_
_space_group_symop_operation_xyz
'x, y, z'
'-x, y+1/2, -z+1/2'
'-x, -y, -z'
'x, -y-1/2, z-1/2'

loop_
_atom_site_label
_atom_site_type_symbol
_atom_site_fract_x
_atom_site_fract_y
_atom_site_fract_z
_atom_site_U_iso_or_equiv
_atom_site_adp_type
_atom_site_occupancy
_atom_site_site_symmetry_order
_atom_site_calc_flag
_atom_site_refinement_flags_posn
_atom_site_refinement_flags_adp
_atom_site_refinement_flags_occupancy
Cu1 Cu 0.27673(3) 0.68418(3) 0.44151(2) 0.01054(10) Uani 1 1 d . . .
Cu2 Cu 0.5000 0.5000 0.5000 0.01028(11) Uani 1 2 d S . P
O1 O 0.32198(19) 0.57421(14) 0.53464(10) 0.0121(4) Uani 1 1 d . . .
O2 O 0.39371(19) 0.56924(14) 0.39363(10) 0.0121(4) Uani 1 1 d . . .
O3 O 0.4781(2) 0.80638(15) 0.49623(11) 0.0172(4) Uani 1 1 d . . .
O4 O 0.6452(2) 0.67143(15) 0.53915(12) 0.0168(4) Uani 1 1 d . . .
O5 O 0.7131(2) 0.85029(16) 0.55234(13) 0.0231(4) Uani 1 1 d . . .
N1 N 0.1125(2) 0.75655(18) 0.48890(13) 0.0123(4) Uani 1 1 d . . .
N2 N 0.2600(2) 0.78007(17) 0.34086(13) 0.0118(4) Uani 1 1 d . . .
N3 N 0.6126(2) 0.77650(18) 0.52946(13) 0.0135(5) Uani 1 1 d . . .
C1 C 0.0589(3) 0.8744(2) 0.46490(16) 0.0159(5) Uani 1 1 d . . .
H1A H 0.1257 0.9294 0.5018 0.019 Uiso 1 1 calc R U .
H1B H -0.0462 0.8833 0.4761 0.019 Uiso 1 1 calc R U .
C2 C 0.0573(3) 0.9062(2) 0.37320(16) 0.0160(5) Uani 1 1 d . . .
H2A H 0.0168 0.9852 0.3630 0.019 Uiso 1 1 calc R U .
H2B H -0.0133 0.8539 0.3360 0.019 Uiso 1 1 calc R U .
C3 C 0.2145(3) 0.9002(2) 0.34895(17) 0.0156(5) Uani 1 1 d . . .
H3B H 0.2116 0.9406 0.2945 0.019 Uiso 1 1 calc R U .
H3A H 0.2910 0.9391 0.3928 0.019 Uiso 1 1 calc R U .
C4 C 0.0415(3) 0.7027(2) 0.53944(15) 0.0135(5) Uani 1 1 d . . .
H4 H -0.0478 0.7388 0.5514 0.016 Uiso 1 1 calc R U .
C5 C 0.0821(3) 0.5929(2) 0.58030(15) 0.0115(5) Uani 1 1 d . . .
C6 C 0.2187(3) 0.5326(2) 0.57768(15) 0.0115(5) Uani 1 1 d . . .
C7 C 0.2473(3) 0.4290(2) 0.62271(15) 0.0134(5) Uani 1 1 d . . .
H7 H 0.3378 0.3867 0.6203 0.016 Uiso 1 1 calc R U .
C8 C 0.1449(3) 0.3882(2) 0.67046(15) 0.0146(5) Uani 1 1 d . . .
H8 H 0.1671 0.3190 0.7016 0.018 Uiso 1 1 calc R U .
C9 C 0.0097(3) 0.4471(2) 0.67350(16) 0.0163(5) Uani 1 1 d . . .
H9 H -0.0605 0.4182 0.7061 0.020 Uiso 1 1 calc R U .
C10 C -0.0210(3) 0.5479(2) 0.62876(15) 0.0137(5) Uani 1 1 d . . .
H10 H -0.1135 0.5880 0.6305 0.016 Uiso 1 1 calc R U .
C11 C 0.2948(3) 0.7483(2) 0.27070(16) 0.0135(5) Uani 1 1 d . . .
H11 H 0.2894 0.8051 0.2279 0.016 Uiso 1 1 calc R U .
C12 C 0.3417(3) 0.6339(2) 0.25018(15) 0.0129(5) Uani 1 1 d . . .
C13 C 0.3820(3) 0.5459(2) 0.31089(15) 0.0116(5) Uani 1 1 d . . .
C14 C 0.4097(3) 0.4357(2) 0.28279(16) 0.0148(5) Uani 1 1 d . . .
H14 H 0.4322 0.3748 0.3225 0.018 Uiso 1 1 calc R U .
C15 C 0.4046(3) 0.4147(2) 0.19791(17) 0.0183(6) Uani 1 1 d . . .
H15 H 0.4199 0.3387 0.1799 0.022 Uiso 1 1 calc R U .
C16 C 0.3774(3) 0.5023(2) 0.13824(17) 0.0195(6) Uani 1 1 d . . .
H16 H 0.3802 0.4878 0.0805 0.023 Uiso 1 1 calc R U .
C17 C 0.3465(3) 0.6104(2) 0.16488(16) 0.0176(6) Uani 1 1 d . . .
H17 H 0.3278 0.6710 0.1246 0.021 Uiso 1 1 calc R U .

loop_
_atom_site_aniso_label
_atom_site_aniso_U_11
_atom_site_aniso_U_22
_atom_site_aniso_U_33
_atom_site_aniso_U_23
_atom_site_aniso_U_13
_atom_site_aniso_U_12
Cu1 0.00986(17) 0.01117(16) 0.01071(16) 0.00144(11) 0.00228(12) 0.00317(12)
Cu2 0.0075(2) 0.0137(2) 0.0099(2) 0.00199(16) 0.00203(16) 0.00317(17)
O1 0.0085(9) 0.0150(9) 0.0137(9) 0.0026(7) 0.0041(7) 0.0018(7)
O2 0.0123(9) 0.0127(9) 0.0113(9) 0.0012(7) 0.0026(7) 0.0030(7)
O3 0.0102(9) 0.0186(10) 0.0201(10) 0.0004(8) -0.0037(7) 0.0023(7)
O4 0.0135(10) 0.0121(9) 0.0235(10) 0.0014(7) 0.0005(8) 0.0024(7)
O5 0.0131(10) 0.0176(10) 0.0364(12) -0.0048(8) -0.0009(9) -0.0045(8)
N1 0.0116(11) 0.0123(10) 0.0125(11) -0.0013(8) 0.0008(9) 0.0026(8)
N2 0.0091(11) 0.0123(10) 0.0131(11) 0.0011(8) 0.0001(8) 0.0000(8)
N3 0.0130(11) 0.0161(11) 0.0123(11) -0.0005(8) 0.0046(9) -0.0008(9)
C1 0.0142(13) 0.0139(13) 0.0186(14) -0.0004(10) 0.0002(11) 0.0045(11)
C2 0.0145(13) 0.0134(13) 0.0193(14) 0.0000(10) 0.0009(11) 0.0036(11)
C3 0.0165(14) 0.0112(12) 0.0188(14) 0.0043(10) 0.0026(11) 0.0022(10)
C4 0.0094(13) 0.0184(13) 0.0121(12) -0.0047(10) 0.0006(10) 0.0029(10)
C5 0.0092(12) 0.0159(13) 0.0087(11) -0.0017(9) 0.0002(9) 0.0008(10)
C6 0.0095(12) 0.0151(12) 0.0095(12) -0.0033(9) 0.0010(10) -0.0029(10)
C7 0.0112(13) 0.0150(13) 0.0137(12) -0.0025(10) 0.0016(10) 0.0004(10)
C8 0.0145(13) 0.0157(13) 0.0132(13) 0.0007(10) 0.0016(10) -0.0035(11)
C9 0.0116(13) 0.0236(14) 0.0144(13) -0.0027(11) 0.0043(10) -0.0073(11)
C10 0.0088(13) 0.0195(13) 0.0130(12) -0.0037(10) 0.0023(10) 0.0005(10)
C11 0.0094(12) 0.0144(13) 0.0151(13) 0.0044(10) -0.0012(10) -0.0021(10)
C12 0.0053(12) 0.0200(13) 0.0140(13) 0.0012(10) 0.0035(10) 0.0007(10)
C13 0.0068(12) 0.0180(13) 0.0105(12) -0.0008(10) 0.0028(9) 0.0005(10)
C14 0.0110(13) 0.0173(13) 0.0160(13) -0.0011(10) 0.0024(10) 0.0023(10)
C15 0.0110(13) 0.0228(15) 0.0204(14) -0.0058(11) 0.0015(11) 0.0036(11)
C16 0.0159(14) 0.0306(15) 0.0119(13) -0.0024(11) 0.0026(11) 0.0061(12)
C17 0.0137(13) 0.0262(15) 0.0127(13) 0.0032(11) 0.0023(10) 0.0046(11)

loop_
_atom_type_symbol
_atom_type_description
_atom_type_scat_dispersion_real
_atom_type_scat_dispersion_imag
_atom_type_scat_source
Cu Cu 0.3201 1.2651 'International Tables Vol C Tables 4.2.6.8 and 6.1.1.4'
O O 0.0106 0.0060 'International Tables Vol C Tables 4.2.6.8 and 6.1.1.4'
N N 0.0061 0.0033 'International Tables Vol C Tables 4.2.6.8 and 6.1.1.4'
C C 0.0033 0.0016 'International Tables Vol C Tables 4.2.6.8 and 6.1.1.4'
H H 0.0000 0.0000 'International Tables Vol C Tables 4.2.6.8 and 6.1.1.4'

loop_
_geom_angle_atom_site_label_1
_geom_angle_atom_site_label_2
_geom_angle_atom_site_label_3
_geom_angle
_geom_angle_site_symmetry_1
_geom_angle_site_symmetry_3
O2 Cu1 N2 91.53(8) . .
O2 Cu1 O1 78.77(7) . .
N2 Cu1 O1 169.92(8) . .
O2 Cu1 N1 160.88(8) . .
N2 Cu1 N1 97.63(9) . .
O1 Cu1 N1 92.45(8) . .
O2 Cu1 O3 98.09(7) . .
N2 Cu1 O3 83.95(8) . .
O1 Cu1 O3 94.61(7) . .
N1 Cu1 O3 99.53(8) . .
O2 Cu1 Cu2 41.19(5) . .
N2 Cu1 Cu2 128.39(6) . .
O1 Cu1 Cu2 41.56(5) . .
N1 Cu1 Cu2 133.88(6) . .
O3 Cu1 Cu2 84.40(4) . .
O2 Cu2 O2 180.00(9) 3_666 .
O2 Cu2 O1 102.20(7) 3_666 .
O2 Cu2 O1 77.80(7) . .
O2 Cu2 O1 77.80(7) 3_666 3_666
O2 Cu2 O1 102.20(7) . 3_666
O1 Cu2 O1 180.00(14) . 3_666
O2 Cu2 O4 91.83(7) 3_666 3_666
O2 Cu2 O4 88.17(7) . 3_666
O1 Cu2 O4 91.08(7) . 3_666
O1 Cu2 O4 88.92(7) 3_666 3_666
O2 Cu2 O4 88.17(7) 3_666 .
O2 Cu2 O4 91.83(7) . .
O1 Cu2 O4 88.92(7) . .
O1 Cu2 O4 91.08(7) 3_666 .
O4 Cu2 O4 180.0 3_666 .
O2 Cu2 Cu1 40.66(5) 3_666 3_666
O2 Cu2 Cu1 139.34(5) . 3_666
O1 Cu2 Cu1 138.96(5) . 3_666
O1 Cu2 Cu1 41.04(5) 3_666 3_666
O4 Cu2 Cu1 76.90(4) 3_666 3_666
O4 Cu2 Cu1 103.10(4) . 3_666
O2 Cu2 Cu1 139.34(5) 3_666 .
O2 Cu2 Cu1 40.66(5) . .
O1 Cu2 Cu1 41.04(5) . .
O1 Cu2 Cu1 138.96(5) 3_666 .
O4 Cu2 Cu1 103.10(4) 3_666 .
O4 Cu2 Cu1 76.90(4) . .
Cu1 Cu2 Cu1 180.0 3_666 .
C6 O1 Cu1 124.89(15) . .
C6 O1 Cu2 130.68(15) . .
Cu1 O1 Cu2 97.40(7) . .
C13 O2 Cu1 125.94(15) . .
C13 O2 Cu2 135.58(15) . .
Cu1 O2 Cu2 98.15(7) . .
N3 O3 Cu1 126.16(15) . .
N3 O4 Cu2 132.61(15) . .
C4 N1 C1 116.4(2) . .
C4 N1 Cu1 121.93(17) . .
C1 N1 Cu1 121.57(16) . .
C11 N2 C3 118.1(2) . .
C11 N2 Cu1 125.02(18) . .
C3 N2 Cu1 116.78(16) . .
O5 N3 O4 119.9(2) . .
O5 N3 O3 120.2(2) . .
O4 N3 O3 119.8(2) . .
N1 C1 C2 115.0(2) . .
N1 C1 H1A 108.5 . .
C2 C1 H1A 108.5 . .
N1 C1 H1B 108.5 . .
C2 C1 H1B 108.5 . .
H1A C1 H1B 107.5 . .
C1 C2 C3 113.5(2) . .
C1 C2 H2A 108.9 . .
C3 C2 H2A 108.9 . .
C1 C2 H2B 108.9 . .
C3 C2 H2B 108.9 . .
H2A C2 H2B 107.7 . .
N2 C3 C2 110.4(2) . .
N2 C3 H3B 109.6 . .
C2 C3 H3B 109.6 . .
N2 C3 H3A 109.6 . .
C2 C3 H3A 109.6 . .
H3B C3 H3A 108.1 . .
N1 C4 C5 127.4(2) . .
N1 C4 H4 116.3 . .
C5 C4 H4 116.3 . .
C6 C5 C10 119.0(2) . .
C6 C5 C4 124.5(2) . .
C10 C5 C4 116.5(2) . .
O1 C6 C7 120.1(2) . .
O1 C6 C5 120.9(2) . .
C7 C6 C5 119.0(2) . .
C8 C7 C6 120.6(2) . .
C8 C7 H7 119.7 . .
C6 C7 H7 119.7 . .
C7 C8 C9 120.9(2) . .
C7 C8 H8 119.5 . .
C9 C8 H8 119.5 . .
C10 C9 C8 119.2(2) . .
C10 C9 H9 120.4 . .
C8 C9 H9 120.4 . .
C9 C10 C5 121.4(2) . .
C9 C10 H10 119.3 . .
C5 C10 H10 119.3 . .
N2 C11 C12 126.4(2) . .
N2 C11 H11 116.8 . .
C12 C11 H11 116.8 . .
C17 C12 C13 118.8(2) . .
C17 C12 C11 117.6(2) . .
C13 C12 C11 123.6(2) . .
O2 C13 C14 121.4(2) . .
O2 C13 C12 119.9(2) . .
C14 C13 C12 118.6(2) . .
C15 C14 C13 120.6(2) . .
C15 C14 H14 119.7 . .
C13 C14 H14 119.7 . .
C14 C15 C16 121.5(3) . .
C14 C15 H15 119.3 . .
C16 C15 H15 119.3 . .
C17 C16 C15 118.4(2) . .
C17 C16 H16 120.8 . .
C15 C16 H16 120.8 . .
C16 C17 C12 121.8(2) . .
C16 C17 H17 119.1 . .
C12 C17 H17 119.1 . .

loop_
_geom_bond_atom_site_label_1
_geom_bond_atom_site_label_2
_geom_bond_distance
_geom_bond_site_symmetry_2
Cu1 O2 1.9425(17) .
Cu1 N2 1.950(2) .
Cu1 O1 1.9539(17) .
Cu1 N1 1.961(2) .
Cu1 O3 2.3239(18) .
Cu1 Cu2 2.9511(3) .
Cu2 O2 1.9632(16) 3_666
Cu2 O2 1.9632(16) .
Cu2 O1 1.9742(16) .
Cu2 O1 1.9742(16) 3_666
Cu2 O4 2.3953(18) 3_666
Cu2 O4 2.3953(18) .
Cu2 Cu1 2.9511(3) 3_666
O1 C6 1.342(3) .
O2 C13 1.343(3) .
O3 N3 1.261(3) .
O4 N3 1.261(3) .
O5 N3 1.243(3) .
N1 C4 1.285(3) .
N1 C1 1.479(3) .
N2 C11 1.281(3) .
N2 C3 1.470(3) .
C1 C2 1.519(4) .
C1 H1A 0.9900 .
C1 H1B 0.9900 .
C2 C3 1.522(3) .
C2 H2A 0.9900 .
C2 H2B 0.9900 .
C3 H3B 0.9900 .
C3 H3A 0.9900 .
C4 C5 1.452(3) .
C4 H4 0.9500 .
C5 C6 1.410(3) .
C5 C10 1.413(3) .
C6 C7 1.405(3) .
C7 C8 1.383(3) .
C7 H7 0.9500 .
C8 C9 1.393(4) .
C8 H8 0.9500 .
C9 C10 1.376(4) .
C9 H9 0.9500 .
C10 H10 0.9500 .
C11 C12 1.452(4) .
C11 H11 0.9500 .
C12 C17 1.408(3) .
C12 C13 1.414(3) .
C13 C14 1.397(4) .
C14 C15 1.380(4) .
C14 H14 0.9500 .
C15 C16 1.390(4) .
C15 H15 0.9500 .
C16 C17 1.376(4) .
C16 H16 0.9500 .
C17 H17 0.9500 .
